data_9011808
loop_
_publ_author_name
'Pavese, A.'
'Bocchio, R.'
'Ivaldi, G.'

_publ_section_title
;In situ high temperature single crystal X-ray diffraction study of a natural
 omphacite Locality: Gorduno, Lepontine Alps, Switzerland Note: structure at
 room temperature (T=298K)
;
_journal_name_full 'Mineralogical Magazine'
_journal_page_first 983
_journal_page_last 993
_journal_paper_doi 10.1180/002646100549986
_journal_volume 64
_journal_year 2000
_chemical_compound_source 'Gorduno, Lepontine Alps, Switzerland'
_chemical_formula_sum 'Al0.51 Ca0.5 Fe0.06 Mg0.46 Na0.5 O6 Si1.97'
_chemical_name_mineral Omphacite
_space_group_IT_number 13
_symmetry_space_group_name_Hall '-P 2yac'
_symmetry_space_group_name_H-M 'P 1 2/n 1'
_cell_angle_alpha 90
_cell_angle_beta 106.96
_cell_angle_gamma 90
_cell_length_a 9.569
_cell_length_b 8.759
_cell_length_c 5.256
_cell_formula_units_Z 4
_cell_volume 421.372
_database_code_amcsd 0014547
_diffrn_ambient_temperature 298
_exptl_crystal_density_diffrn 3.328
_cod_original_formula_sum '(Ca.5 Na.5) Mg.46 Al.51 Fe.06 Si1.97 O6'
_cod_database_code 9011808

loop_
_space_group_symop_operation_xyz
x,y,z
1/2-x,y,1/2-z
1/2+x,-y,1/2+z
-x,-y,-z

loop_
_atom_site_label
_atom_site_fract_x
_atom_site_fract_y
_atom_site_fract_z
_atom_site_occupancy
_atom_site_U_iso_or_equiv
CaM2 0.75000 0.05230 0.25000 0.29100 0.00940
NaM2 0.75000 0.05230 0.25000 0.70900 0.00940
CaM21 0.75000 0.45050 0.75000 0.70900 0.01050
NaM21 0.75000 0.45050 0.75000 0.29100 0.01050
MgM1 0.75000 0.65926 0.25000 0.46000 0.00690
AlM1 0.75000 0.65926 0.25000 0.48000 0.00690
FeM1 0.75000 0.65926 0.25000 0.06000 0.00690
MgM11 0.75000 0.84740 0.75000 0.46000 0.00330
AlM11 0.75000 0.84740 0.75000 0.48000 0.00330
FeM11 0.75000 0.84740 0.75000 0.06000 0.00330
SiT1 0.03948 0.84770 0.22674 0.98500 0.00440
AlT1 0.03948 0.84770 0.22674 0.01500 0.00440
SiT2 0.03722 0.66247 0.73047 0.98500 0.00430
AlT2 0.03722 0.66247 0.73047 0.01500 0.00430
O11 0.86300 0.83930 0.12010 1.00000 0.00670
O12 0.86100 0.67800 0.64820 1.00000 0.00670
O21 0.11490 0.01020 0.30930 1.00000 0.00790
O22 0.10610 0.49750 0.80500 1.00000 0.00900
O31 0.10660 0.76650 0.00390 1.00000 0.00670
O32 0.09800 0.74030 0.49770 1.00000 0.00710

loop_
_cod_related_entry_id
_cod_related_entry_database
_cod_related_entry_code
1 AMCSD 0014547
